data_1501677
loop_
_publ_author_name
'de Namor, Angela F Danil'
'Aparicio-Aragon, Walther'
'Nwogu, Nwanyinnaya'
'El Gamouz, Abdelaziz'
'Piro, Oscar E.'
'Castellano, Eduardo E.'

_publ_section_title
;
 Calixarene and resorcarene based receptors: from structural and
 thermodynamic studies to the synthesis of a new mercury(II) selective
 material.
;
_journal_issue 21
_journal_name_full 'The journal of physical chemistry. B'
_journal_page_first 6922
_journal_page_last 6934
_journal_paper_doi 10.1021/jp110195f
_journal_volume 115
_journal_year 2011
_chemical_formula_sum 'C57 H86 Cl2 N2 O8 P2 S2'
_chemical_formula_weight 1124.24
_chemical_name_systematic
; 
5,11,17,23 tetra-tert-butyl [25-27 bis (diethyl thiophosphate amino) dihydroxy 
calix[4]arene dichloromethane
;
_space_group_IT_number 14
_symmetry_cell_setting monoclinic
_symmetry_space_group_name_Hall '-P 2yn'
_symmetry_space_group_name_H-M 'P 1 21/n 1'
_atom_sites_solution_hydrogens geom
_atom_sites_solution_primary direct
_atom_sites_solution_secondary difmap
_audit_creation_method SHELXL-97
_cell_angle_alpha 90.00
_cell_angle_beta 101.691(1)
_cell_angle_gamma 90.00
_cell_formula_units_Z 4
_cell_length_a 12.773(1)
_cell_length_b 19.556(1)
_cell_length_c 23.982(1)
_cell_measurement_reflns_used 21636
_cell_measurement_temperature 100(2)
_cell_measurement_theta_max 26.00
_cell_measurement_theta_min 3.34
_cell_volume 5866.2(6)
_computing_cell_refinement 'HKL Scalepack (Otwinowski & Minor 1997)'
_computing_data_collection 'Collect (Nonius BV, 1997-2000)'
_computing_data_reduction 'HKL Denzo and Scalepack (Otwinowski & Minor 1997)'
_computing_molecular_graphics 'ORTEP (Johnson, 1976)'
_computing_publication_material 'SHELXL-97 (Sheldrick, 1997)'
_computing_structure_refinement 'SHELXL-97 (Sheldrick, 1997)'
_computing_structure_solution 'SHELXS-97 (Sheldrick, 1997)'
_diffrn_ambient_temperature 100(2)
_diffrn_detector_area_resol_mean 9
_diffrn_measured_fraction_theta_full 0.997
_diffrn_measured_fraction_theta_max 0.997
_diffrn_measurement_device_type 'Enraf-Nonius KappaCCD'
_diffrn_measurement_method '\f and \w scans'
_diffrn_radiation_monochromator graphite
_diffrn_radiation_source 'fine-focus sealed tube'
_diffrn_radiation_type MoK\a
_diffrn_radiation_wavelength 0.71073
_diffrn_reflns_av_R_equivalents 0.0281
_diffrn_reflns_av_sigmaI/netI 0.0554
_diffrn_reflns_limit_h_max 15
_diffrn_reflns_limit_h_min -15
_diffrn_reflns_limit_k_max 24
_diffrn_reflns_limit_k_min -24
_diffrn_reflns_limit_l_max 29
_diffrn_reflns_limit_l_min -29
_diffrn_reflns_number 21636
_diffrn_reflns_theta_full 26.00
_diffrn_reflns_theta_max 26.00
_diffrn_reflns_theta_min 3.34
_diffrn_standards_decay_% negligible
_exptl_absorpt_coefficient_mu 0.290
_exptl_absorpt_correction_type none
_exptl_crystal_colour colorless
_exptl_crystal_density_diffrn 1.273
_exptl_crystal_density_method 'not measured'
_exptl_crystal_description prism
_exptl_crystal_F_000 2408
_exptl_crystal_size_max 0.20
_exptl_crystal_size_mid 0.20
_exptl_crystal_size_min 0.08
_refine_diff_density_max 1.004
_refine_diff_density_min -0.722
_refine_diff_density_rms 0.067
_refine_ls_extinction_method none
_refine_ls_goodness_of_fit_ref 1.031
_refine_ls_hydrogen_treatment mixed
_refine_ls_matrix_type full
_refine_ls_number_parameters 690
_refine_ls_number_reflns 11498
_refine_ls_number_restraints 4
_refine_ls_restrained_S_all 1.031
_refine_ls_R_factor_all 0.0684
_refine_ls_R_factor_gt 0.0489
_refine_ls_shift/su_max 0.005
_refine_ls_shift/su_mean 0.000
_refine_ls_structure_factor_coef Fsqd
_refine_ls_weighting_details 'calc w=1/[\s^2^(Fo^2^)+(0.0678P)^2^+4.7666P] where P=(Fo^2^+2Fc^2^)/3'
_refine_ls_weighting_scheme calc
_refine_ls_wR_factor_gt 0.1285
_refine_ls_wR_factor_ref 0.1416
_reflns_number_gt 8810
_reflns_number_total 11498
_reflns_threshold_expression >2\s(I)
_cod_data_source_file jp110195f_si_001.cif
_cod_data_source_block 1(DCM)
_cod_original_sg_symbol_H-M P21/n
_cod_database_code 1501677

loop_
_symmetry_equiv_pos_as_xyz
'x, y, z'
'-x+1/2, y+1/2, -z+1/2'
'-x, -y, -z'
'x-1/2, -y-1/2, z-1/2'

loop_
_atom_site_label
_atom_site_type_symbol
_atom_site_fract_x
_atom_site_fract_y
_atom_site_fract_z
_atom_site_U_iso_or_equiv
_atom_site_adp_type
_atom_site_occupancy
_atom_site_symmetry_multiplicity
_atom_site_calc_flag
_atom_site_refinement_flags
O11 O 0.05790(13) 0.26191(8) 0.49884(6) 0.0182(4) Uani 1 1 d D
H11 H 0.083(2) 0.3032(8) 0.5067(13) 0.043(9) Uiso 1 1 d D
C11 C 0.04007(17) 0.25049(12) 0.44062(9) 0.0154(5) Uani 1 1 d .
C12 C 0.01104(17) 0.30399(12) 0.40148(10) 0.0155(5) Uani 1 1 d .
C13 C -0.00612(18) 0.28869(12) 0.34358(10) 0.0171(5) Uani 1 1 d .
H13 H -0.0251 0.3247 0.3169 0.021 Uiso 1 1 calc R
C14 C 0.00349(18) 0.22251(13) 0.32315(9) 0.0181(5) Uani 1 1 d .
C15 C 0.03037(18) 0.17082(12) 0.36354(10) 0.0178(5) Uani 1 1 d .
H15 H 0.0353 0.1251 0.3508 0.021 Uiso 1 1 calc R
C16 C 0.05036(17) 0.18383(12) 0.42211(9) 0.0153(5) Uani 1 1 d .
C17 C -0.0105(2) 0.21015(13) 0.25867(10) 0.0224(5) Uani 1 1 d .
C18 C -0.1177(2) 0.24040(14) 0.22723(10) 0.0277(6) Uani 1 1 d .
H18A H -0.1169 0.2901 0.2324 0.042 Uiso 1 1 calc R
H18B H -0.1762 0.2206 0.2427 0.042 Uiso 1 1 calc R
H18C H -0.1280 0.2298 0.1865 0.042 Uiso 1 1 calc R
C19 C 0.0805(2) 0.24564(17) 0.23690(11) 0.0357(7) Uani 1 1 d .
H19A H 0.0721 0.2377 0.1959 0.054 Uiso 1 1 calc R
H19B H 0.1493 0.2270 0.2567 0.054 Uiso 1 1 calc R
H19C H 0.0784 0.2949 0.2442 0.054 Uiso 1 1 calc R
C110 C -0.0085(2) 0.13412(14) 0.24430(11) 0.0324(6) Uani 1 1 d .
H11A H -0.0163 0.1285 0.2031 0.049 Uiso 1 1 calc R
H11B H -0.0676 0.1109 0.2569 0.049 Uiso 1 1 calc R
H11C H 0.0595 0.1142 0.2637 0.049 Uiso 1 1 calc R
C12' C 0.00641(18) 0.37804(12) 0.42039(9) 0.0159(5) Uani 1 1 d .
H12A H -0.0454 0.4037 0.3916 0.019 Uiso 1 1 calc R
H12B H -0.0184 0.3798 0.4569 0.019 Uiso 1 1 calc R
S2 S 0.07616(5) 0.54115(3) 0.75590(3) 0.02534(16) Uani 1 1 d .
P2 P 0.14890(5) 0.48514(4) 0.70936(3) 0.02323(16) Uani 1 1 d .
N2 N 0.06762(17) 0.44575(11) 0.65816(8) 0.0220(5) Uani 1 1 d D
H2 H 0.0019(11) 0.4602(14) 0.6496(11) 0.028(8) Uiso 1 1 d D
O21 O 0.15114(12) 0.38635(8) 0.52771(6) 0.0158(3) Uani 1 1 d .
O22 O 0.22794(14) 0.52287(10) 0.67648(8) 0.0306(4) Uani 1 1 d .
O23 O 0.22704(16) 0.42924(11) 0.74223(8) 0.0378(5) Uani 1 1 d .
C21 C 0.18734(18) 0.41179(11) 0.48036(9) 0.0148(5) Uani 1 1 d .
C22 C 0.29315(18) 0.43229(11) 0.48573(9) 0.0142(5) Uani 1 1 d .
C23 C 0.32575(18) 0.45474(11) 0.43637(9) 0.0153(5) Uani 1 1 d .
H23 H 0.3980 0.4685 0.4392 0.018 Uiso 1 1 calc R
C24 C 0.25724(18) 0.45784(11) 0.38356(9) 0.0149(5) Uani 1 1 d .
C25 C 0.15239(18) 0.43522(11) 0.38035(9) 0.0151(5) Uani 1 1 d .
H25 H 0.1041 0.4363 0.3446 0.018 Uiso 1 1 calc R
C26 C 0.11619(17) 0.41117(11) 0.42775(9) 0.0141(5) Uani 1 1 d .
C27 C 0.29290(18) 0.48492(12) 0.33011(9) 0.0175(5) Uani 1 1 d .
C28 C 0.2479(2) 0.55724(14) 0.31752(11) 0.0286(6) Uani 1 1 d .
H28A H 0.1696 0.5557 0.3105 0.043 Uiso 1 1 calc R
H28B H 0.2707 0.5753 0.2838 0.043 Uiso 1 1 calc R
H28C H 0.2746 0.5869 0.3502 0.043 Uiso 1 1 calc R
C29 C 0.41478(19) 0.48836(15) 0.33839(10) 0.0261(6) Uani 1 1 d .
H29A H 0.4425 0.5225 0.3675 0.039 Uiso 1 1 calc R
H29B H 0.4345 0.5012 0.3024 0.039 Uiso 1 1 calc R
H29C H 0.4454 0.4435 0.3505 0.039 Uiso 1 1 calc R
C210 C 0.2514(2) 0.43832(15) 0.27903(10) 0.0296(6) Uani 1 1 d .
H21A H 0.2749 0.3913 0.2885 0.044 Uiso 1 1 calc R
H21B H 0.2797 0.4539 0.2462 0.044 Uiso 1 1 calc R
H21C H 0.1731 0.4400 0.2698 0.044 Uiso 1 1 calc R
C211 C 0.1135(2) 0.43670(12) 0.56299(10) 0.0188(5) Uani 1 1 d .
H21D H 0.0431 0.4548 0.5437 0.023 Uiso 1 1 calc R
H21E H 0.1646 0.4752 0.5711 0.023 Uiso 1 1 calc R
C212 C 0.1044(2) 0.40021(13) 0.61769(10) 0.0217(5) Uani 1 1 d .
H21F H 0.0538 0.3616 0.6086 0.026 Uiso 1 1 calc R
H21G H 0.1751 0.3812 0.6356 0.026 Uiso 1 1 calc R
C213 C 0.3221(2) 0.55946(18) 0.70687(15) 0.0478(9) Uani 1 1 d .
H21H H 0.3848 0.5473 0.6904 0.057 Uiso 1 1 calc R
H21I H 0.3374 0.5456 0.7474 0.057 Uiso 1 1 calc R
C214 C 0.2105(3) 0.3953(2) 0.79208(15) 0.0596(11) Uani 1 1 d .
H21M H 0.1884 0.4288 0.8184 0.072 Uiso 1 1 calc R
H21N H 0.2779 0.3735 0.8118 0.072 Uiso 1 1 calc R
C215 C 0.3045(3) 0.63477(18) 0.70271(12) 0.0469(9) Uani 1 1 d .
H21J H 0.2882 0.6484 0.6626 0.070 Uiso 1 1 calc R
H21K H 0.3691 0.6584 0.7223 0.070 Uiso 1 1 calc R
H21L H 0.2444 0.6470 0.7205 0.070 Uiso 1 1 calc R
C216 C 0.1280(3) 0.3435(2) 0.77659(19) 0.0675(12) Uani 1 1 d .
H21O H 0.0592 0.3658 0.7619 0.101 Uiso 1 1 calc R
H21P H 0.1229 0.3163 0.8103 0.101 Uiso 1 1 calc R
H21Q H 0.1463 0.3136 0.7472 0.101 Uiso 1 1 calc R
C23' C 0.37542(18) 0.42908(11) 0.54143(9) 0.0155(5) Uani 1 1 d .
H23A H 0.4162 0.4725 0.5466 0.019 Uiso 1 1 calc R
H23B H 0.3378 0.4245 0.5735 0.019 Uiso 1 1 calc R
O31 O 0.33156(13) 0.30136(8) 0.57984(7) 0.0182(4) Uani 1 1 d D
H31 H 0.302(2) 0.2612(8) 0.5768(13) 0.041(9) Uiso 1 1 d D
C31 C 0.42653(17) 0.30571(12) 0.56162(9) 0.0146(5) Uani 1 1 d .
C32 C 0.49497(18) 0.25009(12) 0.56178(9) 0.0148(5) Uani 1 1 d .
C33 C 0.58983(18) 0.25983(12) 0.54212(9) 0.0167(5) Uani 1 1 d .
H33 H 0.6367 0.2221 0.5425 0.020 Uiso 1 1 calc R
C34 C 0.61842(18) 0.32274(12) 0.52203(9) 0.0166(5) Uani 1 1 d .
C35 C 0.54840(18) 0.37719(12) 0.52385(9) 0.0163(5) Uani 1 1 d .
H35 H 0.5665 0.4210 0.5115 0.020 Uiso 1 1 calc R
C36 C 0.45295(17) 0.36985(12) 0.54309(9) 0.0147(5) Uani 1 1 d .
C37 C 0.72213(18) 0.33146(12) 0.49947(10) 0.0187(5) Uani 1 1 d .
C38 C 0.8149(2) 0.34774(17) 0.54878(11) 0.0348(7) Uani 1 1 d .
H38A H 0.8811 0.3522 0.5343 0.052 Uiso 1 1 calc R
H38B H 0.8228 0.3107 0.5769 0.052 Uiso 1 1 calc R
H38C H 0.8004 0.3907 0.5668 0.052 Uiso 1 1 calc R
C39 C 0.7488(2) 0.26575(14) 0.46991(12) 0.0305(6) Uani 1 1 d .
H39A H 0.6878 0.2530 0.4399 0.046 Uiso 1 1 calc R
H39B H 0.7639 0.2287 0.4979 0.046 Uiso 1 1 calc R
H39C H 0.8116 0.2736 0.4531 0.046 Uiso 1 1 calc R
C310 C 0.7118(2) 0.38985(14) 0.45610(11) 0.0272(6) Uani 1 1 d .
H31A H 0.6473 0.3830 0.4266 0.041 Uiso 1 1 calc R
H31B H 0.7747 0.3903 0.4385 0.041 Uiso 1 1 calc R
H31C H 0.7067 0.4335 0.4754 0.041 Uiso 1 1 calc R
C34' C 0.46433(18) 0.17931(11) 0.57907(9) 0.0155(5) Uani 1 1 d .
H34A H 0.4277 0.1832 0.6116 0.019 Uiso 1 1 calc R
H34B H 0.5297 0.1515 0.5914 0.019 Uiso 1 1 calc R
S4 S -0.03781(6) 0.05195(4) 0.65479(3) 0.03465(19) Uani 1 1 d .
P4 P -0.06582(5) 0.12987(3) 0.60444(3) 0.02170(16) Uani 1 1 d .
N4 N 0.03518(16) 0.18218(11) 0.60760(9) 0.0226(5) Uani 1 1 d D
H4 H 0.031(2) 0.2084(12) 0.5774(8) 0.033(8) Uiso 1 1 d D
O41 O 0.23531(12) 0.17734(8) 0.56510(6) 0.0166(3) Uani 1 1 d .
O42 O -0.09620(13) 0.11493(9) 0.53852(7) 0.0235(4) Uani 1 1 d .
O43 O -0.16754(14) 0.17351(10) 0.61105(7) 0.0288(4) Uani 1 1 d .
C41 C 0.27974(18) 0.14564(11) 0.52293(9) 0.0153(5) Uani 1 1 d .
C42 C 0.21244(18) 0.12018(11) 0.47420(9) 0.0148(5) Uani 1 1 d .
C43 C 0.25983(18) 0.09032(11) 0.43268(9) 0.0159(5) Uani 1 1 d .
H43 H 0.2150 0.0727 0.3993 0.019 Uiso 1 1 calc R
C44 C 0.37068(18) 0.08528(11) 0.43817(9) 0.0157(5) Uani 1 1 d .
C45 C 0.43475(18) 0.11320(11) 0.48717(9) 0.0164(5) Uani 1 1 d .
H45 H 0.5103 0.1112 0.4916 0.020 Uiso 1 1 calc R
C46 C 0.39071(18) 0.14387(11) 0.52955(9) 0.0149(5) Uani 1 1 d .
C47 C 0.41620(18) 0.05083(12) 0.39081(9) 0.0175(5) Uani 1 1 d .
C48 C 0.3697(2) -0.02166(13) 0.38085(10) 0.0228(5) Uani 1 1 d .
H48A H 0.3864 -0.0476 0.4165 0.034 Uiso 1 1 calc R
H48B H 0.4011 -0.0447 0.3519 0.034 Uiso 1 1 calc R
H48C H 0.2920 -0.0189 0.3678 0.034 Uiso 1 1 calc R
C49 C 0.3843(2) 0.09237(13) 0.33539(10) 0.0249(6) Uani 1 1 d .
H49A H 0.4118 0.0696 0.3049 0.037 Uiso 1 1 calc R
H49B H 0.4147 0.1385 0.3413 0.037 Uiso 1 1 calc R
H49C H 0.3062 0.0955 0.3248 0.037 Uiso 1 1 calc R
C410 C 0.53836(19) 0.04544(14) 0.40601(11) 0.0249(6) Uani 1 1 d .
H41A H 0.5598 0.0205 0.4420 0.037 Uiso 1 1 calc R
H41B H 0.5695 0.0914 0.4101 0.037 Uiso 1 1 calc R
H41C H 0.5639 0.0210 0.3757 0.037 Uiso 1 1 calc R
C411 C 0.2148(2) 0.13217(13) 0.60965(10) 0.0212(5) Uani 1 1 d .
H41D H 0.2827 0.1200 0.6357 0.025 Uiso 1 1 calc R
H41E H 0.1800 0.0896 0.5929 0.025 Uiso 1 1 calc R
C412 C 0.1424(2) 0.16979(14) 0.64151(10) 0.0246(6) Uani 1 1 d .
H41F H 0.1361 0.1430 0.6757 0.030 Uiso 1 1 calc R
H41G H 0.1756 0.2142 0.6546 0.030 Uiso 1 1 calc R
C413 C -0.1890(2) 0.07450(13) 0.51329(11) 0.0249(6) Uani 1 1 d .
H41H H -0.2550 0.1021 0.5101 0.030 Uiso 1 1 calc R
H41I H -0.1950 0.0340 0.5372 0.030 Uiso 1 1 calc R
C414 C -0.1951(2) 0.18767(18) 0.66576(12) 0.0409(8) Uani 1 1 d .
H41M H -0.1894 0.1449 0.6883 0.049 Uiso 1 1 calc R
H41N H -0.2703 0.2034 0.6595 0.049 Uiso 1 1 calc R
C415 C -0.1747(2) 0.05257(16) 0.45561(12) 0.0369(7) Uani 1 1 d .
H41J H -0.1676 0.0930 0.4325 0.055 Uiso 1 1 calc R
H41K H -0.2370 0.0258 0.4370 0.055 Uiso 1 1 calc R
H41L H -0.1101 0.0245 0.4594 0.055 Uiso 1 1 calc R
C416 C -0.1246(3) 0.24075(19) 0.69887(13) 0.0513(9) Uani 1 1 d .
H41O H -0.0509 0.2238 0.7081 0.077 Uiso 1 1 calc R
H41P H -0.1491 0.2507 0.7342 0.077 Uiso 1 1 calc R
H41Q H -0.1274 0.2826 0.6761 0.077 Uiso 1 1 calc R
C41' C 0.09109(18) 0.12627(12) 0.46368(9) 0.0162(5) Uani 1 1 d .
H41R H 0.0689 0.1350 0.5003 0.019 Uiso 1 1 calc R
H41S H 0.0585 0.0825 0.4482 0.019 Uiso 1 1 calc R
C C 0.4039(2) 0.27680(16) 0.40764(13) 0.0388(7) Uani 1 1 d .
H0A H 0.4304 0.2361 0.4308 0.047 Uiso 1 1 calc R
H0B H 0.4125 0.3169 0.4333 0.047 Uiso 1 1 calc R
Cl1 Cl 0.26909(6) 0.26578(4) 0.37827(4) 0.0512(2) Uani 1 1 d .
Cl2 Cl 0.48148(6) 0.28878(4) 0.35618(3) 0.0463(2) Uani 1 1 d .

loop_
_atom_site_aniso_label
_atom_site_aniso_U_11
_atom_site_aniso_U_22
_atom_site_aniso_U_33
_atom_site_aniso_U_23
_atom_site_aniso_U_13
_atom_site_aniso_U_12
O11 0.0228(9) 0.0172(9) 0.0146(8) 0.0002(7) 0.0034(7) -0.0027(7)
C11 0.0103(11) 0.0219(12) 0.0144(11) -0.0004(9) 0.0031(8) -0.0024(9)
C12 0.0095(11) 0.0175(12) 0.0202(11) 0.0001(9) 0.0047(9) -0.0018(9)
C13 0.0138(11) 0.0200(12) 0.0173(11) 0.0012(9) 0.0026(9) -0.0007(9)
C14 0.0116(11) 0.0250(13) 0.0176(11) -0.0020(10) 0.0029(9) -0.0020(10)
C15 0.0136(11) 0.0183(12) 0.0214(12) -0.0037(10) 0.0030(9) -0.0008(9)
C16 0.0106(11) 0.0180(12) 0.0174(11) 0.0011(9) 0.0031(9) -0.0006(9)
C17 0.0254(13) 0.0256(14) 0.0160(12) -0.0004(10) 0.0038(10) 0.0012(11)
C18 0.0293(14) 0.0336(15) 0.0176(12) -0.0011(11) -0.0010(10) 0.0019(12)
C19 0.0338(16) 0.0516(19) 0.0240(14) -0.0053(13) 0.0116(12) -0.0081(14)
C110 0.0451(17) 0.0319(15) 0.0197(13) -0.0065(11) 0.0052(12) 0.0049(13)
C12' 0.0131(11) 0.0179(12) 0.0168(11) 0.0012(9) 0.0035(9) 0.0010(9)
S2 0.0277(4) 0.0301(4) 0.0189(3) -0.0022(3) 0.0064(3) 0.0068(3)
P2 0.0225(3) 0.0300(4) 0.0171(3) -0.0019(3) 0.0037(3) 0.0058(3)
N2 0.0194(11) 0.0281(12) 0.0198(10) -0.0016(9) 0.0070(9) 0.0026(9)
O21 0.0199(8) 0.0148(8) 0.0140(8) 0.0008(6) 0.0065(6) 0.0003(7)
O22 0.0211(9) 0.0421(11) 0.0295(10) -0.0116(9) 0.0072(8) -0.0070(8)
O23 0.0437(12) 0.0468(12) 0.0215(9) -0.0010(9) 0.0033(8) 0.0226(10)
C21 0.0182(12) 0.0132(11) 0.0143(11) 0.0004(9) 0.0058(9) 0.0027(9)
C22 0.0153(11) 0.0103(11) 0.0167(11) -0.0018(9) 0.0022(9) 0.0016(9)
C23 0.0134(11) 0.0134(11) 0.0193(11) -0.0015(9) 0.0035(9) -0.0006(9)
C24 0.0172(12) 0.0129(11) 0.0151(11) 0.0005(9) 0.0047(9) 0.0016(9)
C25 0.0134(11) 0.0155(11) 0.0157(11) -0.0003(9) 0.0013(9) 0.0018(9)
C26 0.0130(11) 0.0123(11) 0.0173(11) -0.0010(9) 0.0034(9) 0.0025(9)
C27 0.0171(12) 0.0216(12) 0.0144(11) 0.0022(9) 0.0045(9) -0.0004(10)
C28 0.0311(15) 0.0306(15) 0.0272(14) 0.0126(11) 0.0133(11) 0.0081(12)
C29 0.0185(13) 0.0392(16) 0.0215(12) 0.0085(11) 0.0064(10) -0.0005(11)
C210 0.0330(15) 0.0401(16) 0.0181(12) -0.0043(11) 0.0109(11) -0.0101(13)
C211 0.0198(12) 0.0194(12) 0.0185(12) -0.0029(10) 0.0068(9) 0.0022(10)
C212 0.0260(13) 0.0217(13) 0.0186(12) -0.0013(10) 0.0073(10) 0.0005(11)
C213 0.0176(15) 0.065(2) 0.060(2) -0.0286(18) 0.0054(14) -0.0068(14)
C214 0.078(3) 0.060(2) 0.046(2) 0.0174(18) 0.0259(19) 0.034(2)
C215 0.055(2) 0.061(2) 0.0266(15) -0.0110(15) 0.0137(14) -0.0295(18)
C216 0.063(3) 0.064(3) 0.087(3) 0.023(2) 0.041(2) 0.024(2)
C23' 0.0165(12) 0.0146(11) 0.0148(11) -0.0001(9) 0.0020(9) -0.0016(9)
O31 0.0163(8) 0.0168(9) 0.0233(9) 0.0004(7) 0.0082(7) -0.0008(7)
C31 0.0139(11) 0.0182(12) 0.0109(10) -0.0016(9) 0.0005(8) -0.0018(9)
C32 0.0165(11) 0.0163(11) 0.0104(10) -0.0003(9) -0.0004(9) -0.0003(9)
C33 0.0146(11) 0.0176(12) 0.0167(11) -0.0019(9) 0.0003(9) 0.0031(9)
C34 0.0151(11) 0.0191(12) 0.0153(11) -0.0025(9) 0.0021(9) -0.0008(10)
C35 0.0182(12) 0.0155(12) 0.0143(11) 0.0007(9) 0.0010(9) -0.0025(9)
C36 0.0142(11) 0.0169(12) 0.0119(10) -0.0021(9) -0.0002(8) -0.0005(9)
C37 0.0157(12) 0.0198(12) 0.0217(12) 0.0013(10) 0.0061(9) 0.0005(10)
C38 0.0189(13) 0.059(2) 0.0273(14) 0.0006(13) 0.0060(11) -0.0065(13)
C39 0.0300(15) 0.0242(14) 0.0436(16) 0.0000(12) 0.0228(13) 0.0020(12)
C310 0.0254(14) 0.0280(14) 0.0319(14) 0.0059(11) 0.0145(11) 0.0022(11)
C34' 0.0154(11) 0.0150(11) 0.0156(11) 0.0022(9) 0.0024(9) 0.0017(9)
S4 0.0293(4) 0.0351(4) 0.0368(4) 0.0148(3) 0.0005(3) -0.0067(3)
P4 0.0185(3) 0.0251(4) 0.0225(3) 0.0026(3) 0.0067(3) -0.0020(3)
N4 0.0203(11) 0.0255(12) 0.0231(11) 0.0022(9) 0.0070(9) -0.0033(9)
O41 0.0186(8) 0.0173(8) 0.0153(8) -0.0006(6) 0.0065(6) -0.0006(7)
O42 0.0203(9) 0.0272(10) 0.0239(9) -0.0027(7) 0.0066(7) -0.0062(7)
O43 0.0225(9) 0.0379(11) 0.0283(10) -0.0012(8) 0.0106(8) 0.0032(8)
C41 0.0188(12) 0.0124(11) 0.0162(11) 0.0009(9) 0.0072(9) 0.0005(9)
C42 0.0154(11) 0.0123(11) 0.0174(11) 0.0030(9) 0.0048(9) -0.0001(9)
C43 0.0171(12) 0.0141(11) 0.0158(11) 0.0011(9) 0.0021(9) -0.0022(9)
C44 0.0180(12) 0.0137(11) 0.0154(11) 0.0034(9) 0.0038(9) 0.0010(9)
C45 0.0151(11) 0.0144(11) 0.0195(11) 0.0038(9) 0.0031(9) 0.0009(9)
C46 0.0175(12) 0.0118(11) 0.0152(11) 0.0038(9) 0.0031(9) 0.0010(9)
C47 0.0168(12) 0.0188(12) 0.0170(11) -0.0007(9) 0.0037(9) 0.0004(10)
C48 0.0245(13) 0.0218(13) 0.0230(12) -0.0047(10) 0.0068(10) 0.0019(11)
C49 0.0314(14) 0.0280(14) 0.0166(12) 0.0028(10) 0.0084(10) 0.0040(12)
C410 0.0188(13) 0.0332(15) 0.0233(13) -0.0063(11) 0.0057(10) 0.0013(11)
C411 0.0216(13) 0.0247(13) 0.0171(11) 0.0051(10) 0.0040(9) -0.0027(10)
C412 0.0228(13) 0.0335(15) 0.0182(12) -0.0043(11) 0.0059(10) -0.0087(11)
C413 0.0183(13) 0.0235(13) 0.0325(14) -0.0007(11) 0.0041(10) -0.0044(11)
C414 0.0381(17) 0.059(2) 0.0312(15) -0.0040(14) 0.0200(13) 0.0061(15)
C415 0.0250(15) 0.0464(18) 0.0395(16) -0.0156(14) 0.0069(12) -0.0098(13)
C416 0.063(2) 0.064(2) 0.0274(16) -0.0057(15) 0.0100(15) 0.0045(19)
C41' 0.0160(12) 0.0150(11) 0.0185(11) 0.0003(9) 0.0056(9) -0.0019(9)
C 0.0401(17) 0.0367(17) 0.0388(16) -0.0038(14) 0.0058(13) -0.0013(14)
Cl1 0.0308(4) 0.0406(5) 0.0850(6) 0.0058(4) 0.0184(4) 0.0001(3)
Cl2 0.0393(4) 0.0542(5) 0.0494(5) -0.0031(4) 0.0181(4) -0.0075(4)

loop_
_atom_type_symbol
_atom_type_description
_atom_type_scat_dispersion_real
_atom_type_scat_dispersion_imag
_atom_type_scat_source
C C 0.0033 0.0016 'International Tables Vol C Tables 4.2.6.8 and 6.1.1.4'
H H 0.0000 0.0000 'International Tables Vol C Tables 4.2.6.8 and 6.1.1.4'
N N 0.0061 0.0033 'International Tables Vol C Tables 4.2.6.8 and 6.1.1.4'
O O 0.0106 0.0060 'International Tables Vol C Tables 4.2.6.8 and 6.1.1.4'
S S 0.1246 0.1234 'International Tables Vol C Tables 4.2.6.8 and 6.1.1.4'
P P 0.1023 0.0942 'International Tables Vol C Tables 4.2.6.8 and 6.1.1.4'
Cl Cl 0.1484 0.1585 'International Tables Vol C Tables 4.2.6.8 and 6.1.1.4'

loop_
_geom_angle_atom_site_label_1
_geom_angle_atom_site_label_2
_geom_angle_atom_site_label_3
_geom_angle
O11 C11 C16 117.7(2)
O11 C11 C12 121.4(2)
C16 C11 C12 120.9(2)
C13 C12 C11 118.2(2)
C13 C12 C12' 119.6(2)
C11 C12 C12' 122.0(2)
C12 C13 C14 122.7(2)
C15 C14 C13 117.0(2)
C15 C14 C17 123.1(2)
C13 C14 C17 119.8(2)
C14 C15 C16 122.3(2)
C11 C16 C15 118.7(2)
C11 C16 C41' 121.7(2)
C15 C16 C41' 119.4(2)
C110 C17 C19 108.4(2)
C110 C17 C14 112.1(2)
C19 C17 C14 109.2(2)
C110 C17 C18 108.5(2)
C19 C17 C18 108.6(2)
C14 C17 C18 110.0(2)
C26 C12' C12 110.43(18)
O23 P2 O22 99.72(11)
O23 P2 N2 106.87(11)
O22 P2 N2 102.59(10)
O23 P2 S2 115.70(8)
O22 P2 S2 116.96(8)
N2 P2 S2 113.29(8)
C212 N2 P2 123.05(17)
C21 O21 C211 115.91(17)
C213 O22 P2 121.55(19)
C214 O23 P2 123.8(2)
C22 C21 C26 121.9(2)
C22 C21 O21 120.10(19)
C26 C21 O21 117.9(2)
C21 C22 C23 117.5(2)
C21 C22 C23' 123.6(2)
C23 C22 C23' 118.9(2)
C24 C23 C22 122.9(2)
C23 C24 C25 117.2(2)
C23 C24 C27 122.5(2)
C25 C24 C27 120.3(2)
C26 C25 C24 122.3(2)
C25 C26 C21 118.1(2)
C25 C26 C12' 119.97(19)
C21 C26 C12' 121.6(2)
C29 C27 C210 107.9(2)
C29 C27 C28 108.4(2)
C210 C27 C28 109.6(2)
C29 C27 C24 111.84(19)
C210 C27 C24 110.4(2)
C28 C27 C24 108.61(19)
O21 C211 C212 106.19(18)
N2 C212 C211 112.2(2)
O22 C213 C215 110.7(3)
O23 C214 C216 109.5(3)
C36 C23' C22 112.60(18)
O31 C31 C32 123.0(2)
O31 C31 C36 116.3(2)
C32 C31 C36 120.7(2)
C31 C32 C33 118.6(2)
C31 C32 C34' 121.0(2)
C33 C32 C34' 120.3(2)
C34 C33 C32 122.7(2)
C35 C34 C33 116.5(2)
C35 C34 C37 121.9(2)
C33 C34 C37 121.5(2)
C34 C35 C36 122.7(2)
C31 C36 C35 118.8(2)
C31 C36 C23' 119.7(2)
C35 C36 C23' 121.4(2)
C38 C37 C310 108.5(2)
C38 C37 C34 109.81(19)
C310 C37 C34 111.04(19)
C38 C37 C39 108.7(2)
C310 C37 C39 107.8(2)
C34 C37 C39 110.9(2)
C32 C34' C46 110.75(18)
O42 P4 O43 99.18(10)
O42 P4 N4 101.18(10)
O43 P4 N4 108.22(11)
O42 P4 S4 117.21(8)
O43 P4 S4 114.38(8)
N4 P4 S4 114.82(8)
C412 N4 P4 124.22(18)
C41 O41 C411 114.98(17)
C413 O42 P4 122.22(15)
C414 O43 P4 123.05(18)
C42 C41 C46 121.8(2)
C42 C41 O41 119.5(2)
C46 C41 O41 118.69(19)
C41 C42 C43 117.7(2)
C41 C42 C41' 123.0(2)
C43 C42 C41' 119.3(2)
C42 C43 C44 122.7(2)
C43 C44 C45 117.4(2)
C43 C44 C47 119.3(2)
C45 C44 C47 123.3(2)
C46 C45 C44 121.8(2)
C45 C46 C41 118.6(2)
C45 C46 C34' 119.2(2)
C41 C46 C34' 122.0(2)
C44 C47 C410 112.00(19)
C44 C47 C48 109.14(19)
C410 C47 C48 108.4(2)
C44 C47 C49 109.51(19)
C410 C47 C49 108.7(2)
C48 C47 C49 109.04(19)
O41 C411 C412 107.3(2)
N4 C412 C411 113.6(2)
O42 C413 C415 107.4(2)
O43 C414 C416 112.5(3)
C42 C41' C16 111.53(18)
Cl1 C Cl2 112.80(17)

loop_
_geom_bond_atom_site_label_1
_geom_bond_atom_site_label_2
_geom_bond_distance
O11 C11 1.387(3)
C11 C16 1.392(3)
C11 C12 1.404(3)
C12 C13 1.394(3)
C12 C12' 1.522(3)
C13 C14 1.398(3)
C14 C15 1.394(3)
C14 C17 1.539(3)
C15 C16 1.399(3)
C16 C41' 1.524(3)
C17 C110 1.528(4)
C17 C19 1.534(4)
C17 C18 1.541(3)
C12' C26 1.522(3)
S2 P2 1.9311(9)
P2 O23 1.579(2)
P2 O22 1.5836(19)
P2 N2 1.632(2)
N2 C212 1.463(3)
O21 C21 1.401(3)
O21 C211 1.443(3)
O22 C213 1.461(3)
O23 C214 1.420(4)
C21 C22 1.390(3)
C21 C26 1.398(3)
C22 C23 1.403(3)
C22 C23' 1.524(3)
C23 C24 1.387(3)
C24 C25 1.398(3)
C24 C27 1.539(3)
C25 C26 1.393(3)
C27 C29 1.530(3)
C27 C210 1.533(3)
C27 C28 1.533(3)
C211 C212 1.518(3)
C213 C215 1.490(5)
C214 C216 1.454(6)
C23' C36 1.519(3)
O31 C31 1.373(3)
C31 C32 1.395(3)
C31 C36 1.395(3)
C32 C33 1.399(3)
C32 C34' 1.519(3)
C33 C34 1.397(3)
C34 C35 1.397(3)
C34 C37 1.539(3)
C35 C36 1.396(3)
C37 C38 1.529(3)
C37 C310 1.532(3)
C37 C39 1.539(3)
C34' C46 1.524(3)
S4 P4 1.9322(9)
P4 O42 1.5767(17)
P4 O43 1.5891(18)
P4 N4 1.636(2)
N4 C412 1.465(3)
O41 C41 1.401(3)
O41 C411 1.451(3)
O42 C413 1.451(3)
O43 C414 1.452(3)
C41 C42 1.395(3)
C41 C46 1.394(3)
C42 C43 1.394(3)
C42 C41' 1.524(3)
C43 C44 1.399(3)
C44 C45 1.400(3)
C44 C47 1.533(3)
C45 C46 1.393(3)
C47 C410 1.532(3)
C47 C48 1.537(3)
C47 C49 1.540(3)
C411 C412 1.505(3)
C413 C415 1.495(4)
C414 C416 1.493(5)
C Cl1 1.737(3)
C Cl2 1.748(3)
